data_7223097
loop_
_publ_author_name
'Hu, Tuoping'
'Zheng, Baohua'
'Wang, Xiaoqing'
'Hao, Xuena'

_publ_section_title
;
 Syntheses, structures and magnetic properties of four manganese(ii) and
 cobalt(ii) complexes
;
_journal_issue 48
_journal_name_full CrystEngComm
_journal_page_first 9348
_journal_paper_doi 10.1039/C5CE01857A
_journal_volume 17
_journal_year 2015
_chemical_formula_moiety 'C41 H34 Co2 N2 O10.25, H2 O'
_chemical_formula_sum 'C41 H36 Co2 N2 O12'
_chemical_formula_weight 866.58
_chemical_name_systematic
;
 ? 
;
_space_group_crystal_system monoclinic
_space_group_IT_number 14
_space_group_name_Hall '-P 2yn'
_space_group_name_H-M_alt 'P 1 21/n 1'
_symmetry_space_group_name_Hall '-P 2yn'
_symmetry_space_group_name_H-M 'P 1 21/n 1'
_atom_sites_solution_hydrogens geom
_atom_sites_solution_primary direct
_atom_sites_solution_secondary difmap
_audit_creation_date 2014-04-19
_audit_creation_method
;
Olex2 1.2
(compiled 2014.03.20 svn.r2914 for OlexSys, GUI svn.r4816)
;
_audit_update_record
;
2014-04-19 deposited with the CCDC.
2015-10-29 downloaded from the CCDC.
;
_cell_angle_alpha 90.00
_cell_angle_beta 115.509(3)
_cell_angle_gamma 90.00
_cell_formula_units_Z 4
_cell_length_a 16.394(3)
_cell_length_b 13.578(3)
_cell_length_c 18.261(3)
_cell_measurement_reflns_used 1365
_cell_measurement_temperature 273(2)
_cell_measurement_theta_min 2.75
_cell_volume 3668.6(12)
_computing_data_reduction 'SAINT v7.23A (Bruker, 2003)'
_computing_molecular_graphics 'Olex2 (Dolomanov et al., 2009)'
_computing_publication_material 'Olex2 (Dolomanov et al., 2009)'
_computing_structure_refinement 'XL (Sheldrick, 2008)'
_computing_structure_solution 'SHELXS-97 (Sheldrick, 1990)'
_diffrn_ambient_temperature 273.15
_diffrn_measured_fraction_theta_full 0.997
_diffrn_measured_fraction_theta_max 0.997
_diffrn_measurement_device_type 'CCD area detector'
_diffrn_measurement_method 'phi and omega scans'
_diffrn_radiation_monochromator graphite
_diffrn_radiation_type MoK\a
_diffrn_radiation_wavelength 0.71073
_diffrn_reflns_av_R_equivalents 0.1275
_diffrn_reflns_av_unetI/netI 0.1886
_diffrn_reflns_limit_h_max 19
_diffrn_reflns_limit_h_min -19
_diffrn_reflns_limit_k_max 14
_diffrn_reflns_limit_k_min -16
_diffrn_reflns_limit_l_max 13
_diffrn_reflns_limit_l_min -21
_diffrn_reflns_number 18223
_diffrn_reflns_theta_full 25.00
_diffrn_reflns_theta_max 25.00
_diffrn_reflns_theta_min 2.04
_diffrn_source 'fine-focus sealed tube'
_exptl_absorpt_coefficient_mu 0.975
_exptl_absorpt_correction_type none
_exptl_crystal_density_diffrn 1.569
_exptl_crystal_density_method 'not measured'
_exptl_crystal_F_000 1784
_refine_diff_density_max 1.130
_refine_diff_density_min -0.689
_refine_diff_density_rms 0.106
_refine_ls_extinction_method none
_refine_ls_goodness_of_fit_ref 0.998
_refine_ls_hydrogen_treatment constr
_refine_ls_matrix_type full
_refine_ls_number_parameters 520
_refine_ls_number_reflns 6438
_refine_ls_number_restraints 0
_refine_ls_restrained_S_all 0.998
_refine_ls_R_factor_all 0.1473
_refine_ls_R_factor_gt 0.0656
_refine_ls_shift/su_max 1.179
_refine_ls_shift/su_mean 0.002
_refine_ls_structure_factor_coef Fsqd
_refine_ls_weighting_details 'calc w=1/[\s^2^(Fo^2^)+(0.0248P)^2^+0.0000P] where P=(Fo^2^+2Fc^2^)/3'
_refine_ls_weighting_scheme calc
_refine_ls_wR_factor_gt 0.1215
_refine_ls_wR_factor_ref 0.1376
_reflns_number_gt 2819
_reflns_number_total 6438
_reflns_threshold_expression >2sigma(I)
_cod_data_source_file c5ce01857a2.cif
_cod_data_source_block p
_cod_depositor_comments 'Adding full bibliography for 7223097--7223100.cif.'
_cod_original_cell_volume 3668.5(12)
_cod_database_code 7223097
_olex2_refinement_description
;
1. Fixed Uiso
 At 1.2 times of:
  All C(H) groups, All C(H,H) groups
 At 1.5 times of:
  All O(H,H) groups
2. Uiso/Uaniso restraints and constraints
O1A \\sim O2A: within 1.7A with sigma of 0.004 and sigma for terminal atoms of
0.08
3. Others
 Fixed Sof: O1A(0.5) O2A(0.75)
4.a Free rotating group:
 O13(H13A,H13B)
4.b Rotating group:
 O9(H9A,H9B), O11(H11A,H11B), O12(H12A,H12B)
4.c Secondary CH2 refined with riding coordinates:
 C54(H54A,H54B), C55(H55A,H55B), C59(H59A,H59B)
4.d Aromatic/amide H refined with riding coordinates:
 C6(H6), C13(H13), C14(H14), C20(H20), C22(H22), C25(H25), C28(H28), C29(H29),
 C30(H30), C32(H32), C36(H36), C38(H38), C43(H43), C47(H47), C49(H49), C50(H50),
  C51(H51), C52(H52), C53(H53), C57(H57), C60(H60), C66(H66)
;

loop_
_space_group_symop_id
_space_group_symop_operation_xyz
1 'x, y, z'
2 '-x+1/2, y+1/2, -z+1/2'
3 '-x, -y, -z'
4 'x-1/2, -y-1/2, z-1/2'

loop_
_atom_site_label
_atom_site_type_symbol
_atom_site_fract_x
_atom_site_fract_y
_atom_site_fract_z
_atom_site_U_iso_or_equiv
_atom_site_adp_type
_atom_site_occupancy
_atom_site_calc_flag
_atom_site_refinement_flags_posn
Co1 Co 0.84877(6) 0.01755(7) 0.31733(6) 0.0390(3) Uani 1 d .
Co2 Co -0.01694(6) -0.05608(7) 0.18290(5) 0.0353(3) Uani 1 d .
O3 O -0.0932(3) -0.1528(3) 0.1032(2) 0.0350(12) Uani 1 d .
O7 O 0.5505(3) -0.4179(3) 0.3296(3) 0.0497(14) Uani 1 d .
O5 O -0.4549(3) -0.3089(4) -0.1418(3) 0.0488(14) Uani 1 d .
O4 O -0.1922(3) -0.2205(4) 0.1419(3) 0.0473(14) Uani 1 d .
C5 C 0.1703(4) -0.3058(5) 0.1481(4) 0.0330(18) Uani 1 d .
C6 C 0.4185(4) -0.2784(5) 0.2007(4) 0.0310(17) Uani 1 d .
H6 H 0.4589 -0.2993 0.1806 0.037 Uiso 1 calc R
C7 C -0.1797(4) -0.2893(5) 0.0299(4) 0.0231(15) Uani 1 d .
O6 O -0.4159(3) -0.4157(4) -0.2138(3) 0.0444(13) Uani 1 d .
N1 N 0.7086(4) 0.0049(5) 0.2363(3) 0.0380(15) Uani 1 d .
O9 O 0.9934(3) 0.0330(4) 0.3918(3) 0.0646(16) Uani 1 d .
H9A H 1.0228 0.0114 0.3654 0.097 Uiso 1 d GR
H9B H 1.0098 -0.0009 0.4362 0.097 Uiso 1 d GR
C11 C -0.1529(4) -0.2159(5) 0.0965(4) 0.0289(17) Uani 1 d .
C12 C 0.6164(4) -0.2625(5) 0.3321(4) 0.0321(17) Uani 1 d .
C13 C -0.2384(4) -0.4245(5) -0.0973(4) 0.0331(17) Uani 1 d .
H13 H -0.2577 -0.4707 -0.1389 0.040 Uiso 1 calc R
C14 C -0.2701(4) -0.2953(5) -0.0236(4) 0.0305(17) Uani 1 d .
H14 H -0.3113 -0.2547 -0.0157 0.037 Uiso 1 calc R
C15 C 0.4489(4) -0.2201(5) 0.2692(4) 0.0292(17) Uani 1 d .
N2 N 0.0680(4) -0.0330(4) 0.1266(3) 0.0412(16) Uani 1 d .
C17 C -0.3011(4) -0.3602(5) -0.0889(4) 0.0295(17) Uani 1 d .
O11 O 0.8895(4) -0.1046(4) 0.2670(3) 0.105(3) Uani 1 d .
H11A H 0.8449 -0.1238 0.2236 0.158 Uiso 1 d GR
H11B H 0.9067 -0.1521 0.3010 0.158 Uiso 1 d GR
C19 C 0.5469(4) -0.1935(5) 0.3151(4) 0.0296(17) Uani 1 d .
C20 C 0.7067(4) -0.2315(6) 0.3743(4) 0.0399(19) Uani 1 d .
H20 H 0.7523 -0.2777 0.3848 0.048 Uiso 1 calc R
C21 C -0.3989(4) -0.3616(5) -0.1528(4) 0.0343(18) Uani 1 d .
C22 C 0.3287(4) -0.3061(5) 0.1615(4) 0.0353(18) Uani 1 d .
H22 H 0.3099 -0.3456 0.1155 0.042 Uiso 1 calc R
C23 C 0.2660(4) -0.2759(5) 0.1896(4) 0.0320(17) Uani 1 d .
C24 C -0.0176(4) -0.3412(4) 0.0666(4) 0.0297(17) Uani 1 d .
C25 C 0.0249(4) -0.3299(5) 0.1504(4) 0.0315(17) Uani 1 d .
H25 H -0.0090 -0.3338 0.1800 0.038 Uiso 1 calc R
C26 C -0.1172(4) -0.3501(5) 0.0182(4) 0.0280(16) Uani 1 d .
C27 C 0.6003(5) -0.3685(6) 0.3087(4) 0.042(2) Uani 1 d .
C28 C 0.0365(4) -0.3415(5) 0.0257(4) 0.040(2) Uani 1 d .
H28 H 0.0103 -0.3536 -0.0298 0.048 Uiso 1 calc R
C29 C 0.3852(4) -0.1864(5) 0.2930(4) 0.045(2) Uani 1 d .
H29 H 0.4033 -0.1430 0.3365 0.054 Uiso 1 calc R
C30 C -0.1493(4) -0.4189(5) -0.0443(4) 0.0367(18) Uani 1 d .
H30 H -0.1087 -0.4625 -0.0501 0.044 Uiso 1 calc R
C31 C 0.5274(5) -0.0066(7) 0.1224(4) 0.045(2) Uani 1 d .
C32 C 0.6614(5) -0.0701(6) 0.3840(4) 0.047(2) Uani 1 d .
H32 H 0.6752 -0.0052 0.4012 0.056 Uiso 1 calc R
C35 C 0.7309(5) -0.1368(6) 0.4007(4) 0.0359(18) Uani 1 d .
C36 C 0.6692(5) -0.0800(6) 0.2031(4) 0.042(2) Uani 1 d .
H36 H 0.7039 -0.1371 0.2187 0.051 Uiso 1 calc R
C37 C 0.1952(5) -0.0115(6) 0.0645(4) 0.043(2) Uani 1 d .
C38 C 0.2961(4) -0.2135(6) 0.2557(4) 0.050(2) Uani 1 d .
H38 H 0.2558 -0.1899 0.2750 0.060 Uiso 1 calc R
C41 C 0.8319(5) -0.1060(7) 0.4404(5) 0.068(3) Uani 1 d .
O8 O 0.6409(4) -0.3989(5) 0.2696(4) 0.105(3) Uani 1 d .
C43 C 0.1281(4) -0.3244(5) 0.0651(4) 0.0376(19) Uani 1 d .
H43 H 0.1625 -0.3252 0.0357 0.045 Uiso 1 calc R
C47 C 0.5702(5) -0.0979(5) 0.3414(4) 0.0386(19) Uani 1 d .
H47 H 0.5250 -0.0512 0.3308 0.046 Uiso 1 calc R
C49 C 0.5810(5) -0.0887(6) 0.1476(4) 0.050(2) Uani 1 d .
H49 H 0.5574 -0.1503 0.1270 0.060 Uiso 1 calc R
C50 C 0.1158(4) -0.3131(5) 0.1900(4) 0.0349(18) Uani 1 d .
H50 H 0.1424 -0.3062 0.2461 0.042 Uiso 1 calc R
C51 C 0.5680(5) 0.0799(6) 0.1571(5) 0.058(2) Uani 1 d .
H51 H 0.5348 0.1381 0.1436 0.070 Uiso 1 calc R
C52 C 0.1294(6) 0.0357(7) 0.1531(5) 0.076(3) Uani 1 d .
H52 H 0.1288 0.0792 0.1922 0.092 Uiso 1 calc R
C53 C 0.1283(5) -0.0803(5) 0.0339(4) 0.047(2) Uani 1 d .
H53 H 0.1243 -0.1210 -0.0085 0.056 Uiso 1 calc R
C54 C 0.3624(4) -0.0085(6) 0.0963(4) 0.054(2) Uani 1 d .
H54A H 0.3704 -0.0664 0.1299 0.065 Uiso 1 calc R
H54B H 0.3744 0.0491 0.1308 0.065 Uiso 1 calc R
C55 C 0.2669(4) -0.0048(6) 0.0324(4) 0.058(2) Uani 1 d .
H55A H 0.2577 -0.0586 -0.0053 0.070 Uiso 1 calc R
H55B H 0.2582 0.0562 0.0023 0.070 Uiso 1 calc R
C57 C 0.0668(5) -0.0892(5) 0.0662(4) 0.048(2) Uani 1 d .
H57 H 0.0219 -0.1368 0.0448 0.057 Uiso 1 calc R
C59 C 0.4294(5) -0.0119(6) 0.0596(4) 0.065(3) Uani 1 d .
H59A H 0.4173 0.0427 0.0221 0.078 Uiso 1 calc R
H59B H 0.4204 -0.0724 0.0289 0.078 Uiso 1 calc R
C60 C 0.6576(5) 0.0822(6) 0.2119(4) 0.051(2) Uani 1 d .
H60 H 0.6832 0.1430 0.2327 0.061 Uiso 1 calc R
C66 C 0.1948(6) 0.0466(7) 0.1260(5) 0.093(4) Uani 1 d .
H66 H 0.2395 0.0940 0.1495 0.112 Uiso 1 calc R
O13 O 1.0318(3) -0.2248(4) 0.5012(4) 0.0742(18) Uani 1 d .
H13A H 1.0707 -0.1825 0.5299 0.111 Uiso 1 d G
H13B H 0.9791 -0.2005 0.4850 0.111 Uiso 1 d G
O12 O 0.8313(4) 0.1428(5) 0.3736(3) 0.105(2) Uani 1 d .
H12A H 0.7784 0.1421 0.3747 0.158 Uiso 1 d GR
H12B H 0.8342 0.1958 0.3474 0.158 Uiso 1 d GR
O1A O 0.8630(5) -0.0588(9) 0.4151(5) 0.069(5) Uani 0.50 d .
O2A O 0.8735(4) -0.1577(6) 0.5039(4) 0.070(3) Uani 0.75 d .

loop_
_atom_site_aniso_label
_atom_site_aniso_U_11
_atom_site_aniso_U_22
_atom_site_aniso_U_33
_atom_site_aniso_U_23
_atom_site_aniso_U_13
_atom_site_aniso_U_12
Co1 0.0322(6) 0.0460(7) 0.0395(6) -0.0007(5) 0.0160(5) -0.0076(5)
Co2 0.0276(6) 0.0314(6) 0.0352(6) -0.0004(5) 0.0023(5) -0.0001(5)
O3 0.032(3) 0.040(3) 0.035(3) -0.009(2) 0.016(2) -0.013(2)
O7 0.061(4) 0.032(3) 0.061(4) -0.006(3) 0.031(3) -0.016(3)
O5 0.022(3) 0.064(4) 0.052(3) -0.020(3) 0.008(3) 0.003(3)
O4 0.036(3) 0.071(4) 0.041(3) -0.019(3) 0.023(3) -0.015(3)
C5 0.021(4) 0.037(5) 0.037(5) -0.005(3) 0.009(4) -0.002(3)
C6 0.010(4) 0.048(5) 0.037(4) -0.002(4) 0.012(3) 0.000(3)
C7 0.014(4) 0.030(4) 0.025(4) 0.003(3) 0.008(3) -0.007(3)
O6 0.029(3) 0.061(4) 0.033(3) -0.020(3) 0.004(2) -0.001(3)
N1 0.036(4) 0.037(4) 0.038(4) 0.001(3) 0.014(3) -0.007(3)
O9 0.040(3) 0.075(4) 0.088(4) -0.021(3) 0.036(3) -0.002(3)
C11 0.016(4) 0.037(5) 0.027(4) 0.004(3) 0.003(3) 0.001(3)
C12 0.024(4) 0.045(5) 0.030(4) 0.002(4) 0.014(4) -0.003(4)
C13 0.034(4) 0.030(5) 0.033(4) -0.013(3) 0.013(4) -0.005(4)
C14 0.029(4) 0.038(5) 0.029(4) -0.005(3) 0.017(4) -0.005(3)
C15 0.021(4) 0.033(4) 0.030(4) -0.003(3) 0.008(3) 0.002(3)
N2 0.046(4) 0.038(4) 0.039(4) -0.004(3) 0.018(3) -0.011(3)
C17 0.020(4) 0.035(5) 0.036(4) 0.005(3) 0.014(4) -0.004(3)
O11 0.078(5) 0.059(4) 0.097(5) -0.040(4) -0.039(4) 0.033(3)
C19 0.023(4) 0.044(5) 0.025(4) -0.002(3) 0.012(3) 0.001(4)
C20 0.021(4) 0.061(6) 0.037(5) 0.005(4) 0.012(4) 0.007(4)
C21 0.015(4) 0.044(5) 0.041(5) 0.003(4) 0.009(4) -0.012(4)
C22 0.025(4) 0.045(5) 0.034(4) 0.003(3) 0.010(4) 0.007(4)
C23 0.015(4) 0.040(5) 0.036(4) -0.002(4) 0.007(3) 0.000(3)
C24 0.017(4) 0.023(4) 0.043(5) -0.001(3) 0.006(4) -0.001(3)
C25 0.018(4) 0.040(5) 0.037(5) -0.002(3) 0.011(4) 0.000(3)
C26 0.024(4) 0.033(4) 0.023(4) 0.003(3) 0.006(3) -0.005(3)
C27 0.019(4) 0.058(6) 0.040(5) -0.018(4) 0.005(4) 0.013(4)
C28 0.029(5) 0.056(5) 0.030(4) -0.018(4) 0.008(4) 0.002(4)
C29 0.026(4) 0.062(6) 0.043(5) -0.027(4) 0.012(4) -0.002(4)
C30 0.016(4) 0.042(5) 0.046(5) -0.008(4) 0.008(4) 0.001(3)
C31 0.035(5) 0.071(7) 0.033(5) 0.007(4) 0.019(4) 0.003(5)
C32 0.048(5) 0.051(6) 0.035(5) -0.007(4) 0.012(4) -0.022(5)
C35 0.039(5) 0.041(5) 0.027(4) 0.003(4) 0.015(4) -0.010(4)
C36 0.028(5) 0.055(6) 0.048(5) 0.001(4) 0.020(4) 0.005(4)
C37 0.025(4) 0.059(6) 0.039(5) 0.005(4) 0.007(4) -0.005(4)
C38 0.021(4) 0.074(6) 0.050(5) -0.025(4) 0.012(4) 0.000(4)
C41 0.027(5) 0.080(7) 0.046(6) 0.001(5) -0.032(5) 0.003(5)
O8 0.069(4) 0.138(6) 0.127(6) -0.086(5) 0.060(4) -0.020(4)
C43 0.022(4) 0.053(5) 0.036(5) -0.012(4) 0.011(4) -0.002(4)
C47 0.036(5) 0.033(5) 0.050(5) -0.005(4) 0.021(4) 0.000(4)
C49 0.038(5) 0.066(6) 0.045(5) -0.010(4) 0.017(4) -0.010(5)
C50 0.030(4) 0.045(5) 0.024(4) 0.005(3) 0.006(4) 0.003(4)
C51 0.050(6) 0.057(7) 0.064(6) 0.011(5) 0.020(5) 0.011(5)
C52 0.057(6) 0.097(8) 0.087(7) -0.061(6) 0.043(6) -0.048(6)
C53 0.050(5) 0.050(6) 0.044(5) -0.009(4) 0.024(4) -0.002(4)
C54 0.028(5) 0.078(7) 0.053(5) 0.012(4) 0.013(4) 0.002(4)
C55 0.031(5) 0.079(7) 0.064(6) 0.007(5) 0.019(5) -0.003(4)
C57 0.050(5) 0.042(5) 0.044(5) -0.001(4) 0.014(4) -0.010(4)
C59 0.030(5) 0.109(8) 0.052(5) 0.000(5) 0.014(4) 0.004(5)
C60 0.043(5) 0.044(6) 0.058(5) 0.001(4) 0.014(5) 0.004(4)
C66 0.073(7) 0.133(9) 0.089(7) -0.074(7) 0.050(6) -0.069(6)
O13 0.043(4) 0.104(5) 0.066(4) -0.013(4) 0.015(4) -0.003(3)
O12 0.054(4) 0.143(6) 0.105(5) -0.075(5) 0.021(4) 0.019(4)
O1A 0.000(5) 0.160(11) 0.020(5) 0.087(6) -0.022(4) -0.057(6)
O2A 0.016(4) 0.152(8) 0.036(4) 0.022(5) 0.005(4) -0.037(4)

loop_
_atom_type_symbol
_atom_type_description
_atom_type_scat_dispersion_real
_atom_type_scat_dispersion_imag
_atom_type_scat_source
C C 0.0033 0.0016 'International Tables Vol C Tables 4.2.6.8 and 6.1.1.4'
H H 0.0000 0.0000 'International Tables Vol C Tables 4.2.6.8 and 6.1.1.4'
Co Co 0.3494 0.9721 'International Tables Vol C Tables 4.2.6.8 and 6.1.1.4'
N N 0.0061 0.0033 'International Tables Vol C Tables 4.2.6.8 and 6.1.1.4'
O O 0.0106 0.0060 'International Tables Vol C Tables 4.2.6.8 and 6.1.1.4'

loop_
_geom_angle_atom_site_label_1
_geom_angle_atom_site_label_2
_geom_angle_atom_site_label_3
_geom_angle
_geom_angle_site_symmetry_1
_geom_angle_site_symmetry_3
N1 Co1 O9 175.6(2) . .
O11 Co1 N1 94.7(2) . .
O11 Co1 O9 83.45(19) . .
O8 Co1 N1 86.0(2) 2_655 .
O8 Co1 O9 90.0(2) 2_655 .
O8 Co1 O11 87.2(3) 2_655 .
O8 Co1 O12 90.3(3) 2_655 .
O12 Co1 N1 94.2(2) . .
O12 Co1 O9 87.5(2) . .
O12 Co1 O11 170.6(2) . .
O1A Co1 N1 104.8(3) . .
O1A Co1 O9 79.3(2) . .
O1A Co1 O11 92.5(4) . .
O1A Co1 O8 169.2(3) . 2_655
O1A Co1 O12 88.3(4) . .
O3 Co2 N2 94.7(2) . .
O7 Co2 O3 120.18(19) 2 .
O7 Co2 N2 90.7(2) 2 .
O6 Co2 O3 126.5(2) 4_656 .
O6 Co2 O7 112.7(2) 4_656 2
O6 Co2 N2 92.1(2) 4_656 .
C11 O3 Co2 138.1(4) . .
C27 O7 Co2 132.8(5) . 2_545
C43 C5 C23 122.0(6) . .
C43 C5 C50 116.5(6) . .
C50 C5 C23 121.5(6) . .
C15 C6 C22 121.0(6) . .
C14 C7 C11 117.8(6) . .
C14 C7 C26 119.3(6) . .
C26 C7 C11 122.9(6) . .
C21 O6 Co2 138.3(4) . 4
C36 N1 Co1 123.4(5) . .
C60 N1 Co1 121.0(5) . .
C60 N1 C36 115.4(6) . .
O3 C11 C7 118.4(6) . .
O4 C11 O3 124.5(6) . .
O4 C11 C7 117.0(6) . .
C19 C12 C20 119.0(6) . .
C19 C12 C27 123.7(6) . .
C20 C12 C27 117.3(6) . .
C30 C13 C17 119.9(6) . .
C7 C14 C17 121.9(6) . .
C6 C15 C19 121.7(6) . .
C29 C15 C6 116.9(6) . .
C29 C15 C19 121.4(6) . .
C52 N2 Co2 119.9(5) . .
C52 N2 C57 116.8(6) . .
C57 N2 Co2 123.2(5) . .
C13 C17 C21 119.1(6) . .
C14 C17 C13 118.2(6) . .
C14 C17 C21 122.7(6) . .
C12 C19 C15 122.3(6) . .
C47 C19 C12 118.3(6) . .
C47 C19 C15 119.4(6) . .
C35 C20 C12 123.3(7) . .
O5 C21 O6 125.3(6) . .
O5 C21 C17 118.4(7) . .
O6 C21 C17 116.3(6) . .
C6 C22 C23 121.2(6) . .
C22 C23 C5 121.3(6) . .
C38 C23 C5 121.3(6) . .
C38 C23 C22 117.4(6) . .
C25 C24 C26 124.4(6) . .
C28 C24 C25 117.4(6) . .
C28 C24 C26 118.2(6) . .
C50 C25 C24 121.1(6) . .
C7 C26 C24 123.2(6) . .
C30 C26 C7 118.6(6) . .
C30 C26 C24 118.2(6) . .
O7 C27 C12 119.6(6) . .
O7 C27 O8 125.9(8) . .
O8 C27 C12 114.5(8) . .
C43 C28 C24 121.7(6) . .
C38 C29 C15 123.2(6) . .
C13 C30 C26 122.0(6) . .
C49 C31 C59 122.1(8) . .
C51 C31 C49 115.4(7) . .
C51 C31 C59 122.5(8) . .
C35 C32 C47 121.6(7) . .
C20 C35 C32 116.8(7) . .
C20 C35 C41 120.4(7) . .
C32 C35 C41 122.6(7) . .
N1 C36 C49 124.2(7) . .
C53 C37 C55 120.1(7) . .
C53 C37 C66 116.2(7) . .
C66 C37 C55 123.8(7) . .
C29 C38 C23 120.2(6) . .
O1A C41 C35 125.9(9) . .
O1A C41 O2A 124.7(9) . .
O2A C41 C35 108.8(8) . .
C27 O8 Co1 152.9(6) . 2_645
C28 C43 C5 121.2(6) . .
C19 C47 C32 121.0(7) . .
C36 C49 C31 120.0(7) . .
C25 C50 C5 121.8(6) . .
C31 C51 C60 120.8(8) . .
N2 C52 C66 122.9(8) . .
C37 C53 C57 119.6(7) . .
C55 C54 C59 111.7(6) . .
C54 C55 C37 114.8(6) . .
N2 C57 C53 123.5(7) . .
C54 C59 C31 113.4(6) . .
N1 C60 C51 124.1(7) . .
C52 C66 C37 120.9(8) . .
C41 O1A Co1 145.8(8) . .

loop_
_geom_bond_atom_site_label_1
_geom_bond_atom_site_label_2
_geom_bond_distance
_geom_bond_site_symmetry_2
Co1 N1 2.138(6) .
Co1 O9 2.177(5) .
Co1 O11 2.137(5) .
Co1 O8 2.016(6) 2_655
Co1 O12 2.069(5) .
Co1 O1A 1.990(7) .
Co2 O3 1.959(4) .
Co2 O7 1.940(5) 2
Co2 O6 1.938(4) 4_656
Co2 N2 2.081(6) .
O3 C11 1.267(7) .
O7 Co2 1.940(5) 2_545
O7 C27 1.237(8) .
O5 C21 1.245(7) .
O4 C11 1.251(7) .
C5 C23 1.476(8) .
C5 C43 1.392(8) .
C5 C50 1.408(8) .
C6 C15 1.379(8) .
C6 C22 1.383(8) .
C7 C11 1.485(8) .
C7 C14 1.382(8) .
C7 C26 1.402(8) .
O6 Co2 1.938(4) 4
O6 C21 1.263(7) .
N1 C36 1.333(8) .
N1 C60 1.295(8) .
C12 C19 1.403(8) .
C12 C20 1.408(8) .
C12 C27 1.492(9) .
C13 C17 1.406(8) .
C13 C30 1.364(8) .
C14 C17 1.391(8) .
C15 C19 1.502(8) .
C15 C29 1.370(8) .
N2 C52 1.302(8) .
N2 C57 1.334(8) .
C17 C21 1.523(8) .
C19 C47 1.379(8) .
C20 C35 1.371(9) .
C22 C23 1.395(8) .
C23 C38 1.379(8) .
C24 C25 1.389(8) .
C24 C26 1.490(8) .
C24 C28 1.386(8) .
C25 C50 1.367(8) .
C26 C30 1.390(8) .
C27 O8 1.239(8) .
C28 C43 1.377(8) .
C29 C38 1.369(8) .
C31 C49 1.371(9) .
C31 C51 1.364(10) .
C31 C59 1.521(9) .
C32 C35 1.383(9) .
C32 C47 1.408(9) .
C35 C41 1.552(10) .
C36 C49 1.367(9) .
C37 C53 1.364(9) .
C37 C55 1.525(9) .
C37 C66 1.376(10) .
C41 O1A 1.042(10) .
C41 O2A 1.273(9) .
O8 Co1 2.016(5) 2_645
C51 C60 1.376(9) .
C52 C66 1.368(10) .
C53 C57 1.374(9) .
C54 C55 1.498(8) .
C54 C59 1.512(8) .

loop_
_geom_torsion_atom_site_label_1
_geom_torsion_atom_site_label_2
_geom_torsion_atom_site_label_3
_geom_torsion_atom_site_label_4
_geom_torsion
_geom_torsion_site_symmetry_1
_geom_torsion_site_symmetry_4
Co1 N1 C36 C49 -176.0(5) . .
Co1 N1 C60 C51 177.0(5) . .
Co2 O3 C11 O4 13.5(11) . .
Co2 O3 C11 C7 -167.2(4) . .
Co2 O7 C27 C12 -176.5(4) 2_545 .
Co2 O7 C27 O8 2.6(12) 2_545 .
Co2 O6 C21 O5 5.0(12) 4 .
Co2 O6 C21 C17 -173.8(4) 4 .
Co2 N2 C52 C66 171.4(8) . .
Co2 N2 C57 C53 -173.6(5) . .
O3 Co2 N2 C52 173.5(6) . .
O3 Co2 N2 C57 -10.4(6) . .
O7 Co2 O3 C11 -100.0(7) 2 .
O7 Co2 N2 C52 53.1(6) 2 .
O7 Co2 N2 C57 -130.7(5) 2 .
O7 C27 O8 Co1 37.1(19) . 2_645
C5 C23 C38 C29 -179.6(7) . .
C6 C15 C19 C12 -43.4(9) . .
C6 C15 C19 C47 136.2(7) . .
C6 C15 C29 C38 4.8(11) . .
C6 C22 C23 C5 -179.7(6) . .
C6 C22 C23 C38 3.0(10) . .
C7 C14 C17 C13 3.3(9) . .
C7 C14 C17 C21 -174.4(6) . .
C7 C26 C30 C13 4.3(10) . .
O6 Co2 O3 C11 70.2(7) 4_656 .
O6 Co2 N2 C52 -59.6(6) 4_656 .
O6 Co2 N2 C57 116.5(6) 4_656 .
N1 Co1 O1A C41 7(2) . .
N1 C36 C49 C31 0.4(11) . .
O9 Co1 N1 C36 93(3) . .
O9 Co1 N1 C60 -82(3) . .
O9 Co1 O1A C41 -171(2) . .
C11 C7 C14 C17 178.5(6) . .
C11 C7 C26 C24 -5.5(10) . .
C11 C7 C26 C30 177.8(6) . .
C12 C19 C47 C32 0.2(10) . .
C12 C20 C35 C32 -0.1(10) . .
C12 C20 C35 C41 -174.8(7) . .
C12 C27 O8 Co1 -143.8(12) . 2_645
C13 C17 C21 O5 175.4(6) . .
C13 C17 C21 O6 -5.7(9) . .
C14 C7 C11 O3 -124.0(6) . .
C14 C7 C11 O4 55.4(8) . .
C14 C7 C26 C24 172.8(6) . .
C14 C7 C26 C30 -3.9(9) . .
C14 C17 C21 O5 -7.0(10) . .
C14 C17 C21 O6 171.9(6) . .
C15 C6 C22 C23 0.3(10) . .
C15 C19 C47 C32 -179.5(6) . .
C15 C29 C38 C23 -1.6(12) . .
N2 Co2 O3 C11 166.4(6) . .
N2 C52 C66 C37 4.3(16) . .
C17 C13 C30 C26 -0.9(10) . .
O11 Co1 N1 C36 28.5(5) . .
O11 Co1 N1 C60 -146.6(5) . .
O11 Co1 O1A C41 -88(2) . .
C19 C12 C20 C35 0.6(10) . .
C19 C12 C27 O7 -54.1(10) . .
C19 C12 C27 O8 126.7(7) . .
C19 C15 C29 C38 -176.1(7) . .
C20 C12 C19 C15 179.0(6) . .
C20 C12 C19 C47 -0.7(9) . .
C20 C12 C27 O7 125.2(7) . .
C20 C12 C27 O8 -54.0(9) . .
C20 C35 C41 O1A 110.6(14) . .
C20 C35 C41 O2A -60.7(10) . .
C22 C6 C15 C19 176.8(6) . .
C22 C6 C15 C29 -4.0(10) . .
C22 C23 C38 C29 -2.3(11) . .
C23 C5 C43 C28 -172.7(6) . .
C23 C5 C50 C25 172.5(6) . .
C24 C25 C50 C5 0.4(10) . .
C24 C26 C30 C13 -172.5(6) . .
C24 C28 C43 C5 -0.1(11) . .
C25 C24 C26 C7 44.9(9) . .
C25 C24 C26 C30 -138.4(7) . .
C25 C24 C28 C43 -4.5(10) . .
C26 C7 C11 O3 54.4(9) . .
C26 C7 C11 O4 -126.3(7) . .
C26 C7 C14 C17 0.1(9) . .
C26 C24 C25 C50 -173.9(6) . .
C26 C24 C28 C43 173.8(6) . .
C27 C12 C19 C15 -1.8(10) . .
C27 C12 C19 C47 178.6(6) . .
C27 C12 C20 C35 -178.7(6) . .
C28 C24 C25 C50 4.3(9) . .
C28 C24 C26 C7 -133.3(7) . .
C28 C24 C26 C30 43.4(9) . .
C29 C15 C19 C12 137.5(7) . .
C29 C15 C19 C47 -42.9(9) . .
C30 C13 C17 C14 -2.9(9) . .
C30 C13 C17 C21 174.8(6) . .
C31 C51 C60 N1 -2.1(12) . .
C32 C35 C41 O1A -63.7(16) . .
C32 C35 C41 O2A 124.9(8) . .
C35 C32 C47 C19 0.3(10) . .
C35 C41 O1A Co1 -6(3) . .
C36 N1 C60 C51 1.6(10) . .
C37 C53 C57 N2 0.5(11) . .
O8 Co1 N1 C36 115.3(5) 2_655 .
O8 Co1 N1 C60 -59.8(6) 2_655 .
O8 Co1 O1A C41 -176.0(14) 2_655 .
C43 C5 C23 C22 -29.7(10) . .
C43 C5 C23 C38 147.5(7) . .
C43 C5 C50 C25 -4.9(10) . .
C47 C32 C35 C20 -0.3(10) . .
C47 C32 C35 C41 174.2(7) . .
C49 C31 C51 C60 1.6(10) . .
C49 C31 C59 C54 101.0(8) . .
C50 C5 C23 C22 153.0(6) . .
C50 C5 C23 C38 -29.8(10) . .
C50 C5 C43 C28 4.8(10) . .
C51 C31 C49 C36 -0.8(10) . .
C51 C31 C59 C54 -79.4(9) . .
C52 N2 C57 C53 2.6(11) . .
C53 C37 C55 C54 -127.0(8) . .
C53 C37 C66 C52 -1.0(13) . .
C55 C37 C53 C57 176.6(6) . .
C55 C37 C66 C52 -178.7(8) . .
C55 C54 C59 C31 174.9(7) . .
C57 N2 C52 C66 -5.0(13) . .
C59 C31 C49 C36 178.8(6) . .
C59 C31 C51 C60 -178.0(6) . .
C59 C54 C55 C37 174.3(7) . .
C60 N1 C36 C49 -0.7(10) . .
C66 C37 C53 C57 -1.2(11) . .
C66 C37 C55 C54 50.7(11) . .
O12 Co1 N1 C36 -154.7(5) . .
O12 Co1 N1 C60 30.2(6) . .
O12 Co1 O1A C41 101(2) . .
O1A Co1 N1 C36 -65.4(7) . .
O1A Co1 N1 C60 119.6(7) . .
O2A C41 O1A Co1 163.6(13) . .
